data_4034851
loop_
_publ_author_name
'Wu, Xin-Xing'
'Liu, Anjia'
'Mou, Mou'
'Chen, Hengfan'
'Chen, Shufeng'

_publ_section_title
;
 Palladium-Catalyzed Cascade Carbopalladation/Phenol Dearomatization
 Reaction: Construction of Diversely Functionalized Spirocarbocyclic
 Scaffolds.
;
_journal_issue 22
_journal_name_full 'The Journal of organic chemistry'
_journal_page_first 14181
_journal_page_last 14194
_journal_paper_doi 10.1021/acs.joc.8b02363
_journal_volume 83
_journal_year 2018
_chemical_formula_sum 'C35 H33 N O2'
_chemical_formula_weight 499.62
_space_group_IT_number 14
_space_group_name_Hall '-P 2ybc'
_space_group_name_H-M_alt 'P 1 21/c 1'
_symmetry_cell_setting monoclinic
_symmetry_space_group_name_H-M 'P 1 21/c 1'
_atom_sites_solution_hydrogens geom
_atom_sites_solution_primary direct
_atom_sites_solution_secondary difmap
_audit_creation_method SHELXL-97
_cell_angle_alpha 90.00
_cell_angle_beta 114.370(2)
_cell_angle_gamma 90.00
_cell_formula_units_Z 4
_cell_length_a 14.3550(7)
_cell_length_b 14.3892(7)
_cell_length_c 14.7769(7)
_cell_measurement_reflns_used 9939
_cell_measurement_temperature 293(2)
_cell_measurement_theta_max 28.31
_cell_measurement_theta_min 3.18
_cell_volume 2780.3(2)
_computing_structure_refinement 'SHELXL-97 (Sheldrick, 1997)'
_computing_structure_solution 'SHELXS-97 (Sheldrick, 1990)'
_diffrn_ambient_temperature 293(2)
_diffrn_measured_fraction_theta_full 0.994
_diffrn_measured_fraction_theta_max 0.994
_diffrn_measurement_device_type 'Bruker D8 VENTURE'
_diffrn_measurement_method '\f and \w scans'
_diffrn_radiation_monochromator graphite
_diffrn_radiation_source 'fine-focus sealed tube'
_diffrn_radiation_type MoK\a
_diffrn_radiation_wavelength 0.71073
_diffrn_reflns_av_R_equivalents 0.0245
_diffrn_reflns_av_sigmaI/netI 0.0132
_diffrn_reflns_limit_h_max 19
_diffrn_reflns_limit_h_min -19
_diffrn_reflns_limit_k_max 19
_diffrn_reflns_limit_k_min -19
_diffrn_reflns_limit_l_max 19
_diffrn_reflns_limit_l_min -19
_diffrn_reflns_number 63835
_diffrn_reflns_theta_full 28.35
_diffrn_reflns_theta_max 28.35
_diffrn_reflns_theta_min 2.83
_exptl_absorpt_coefficient_mu 0.073
_exptl_absorpt_correction_T_max 0.746
_exptl_absorpt_correction_T_min 0.703
_exptl_absorpt_correction_type none
_exptl_crystal_density_diffrn 1.194
_exptl_crystal_density_method 'not measured'
_exptl_crystal_description prism
_exptl_crystal_F_000 1064
_exptl_crystal_size_max 0.3
_exptl_crystal_size_mid 0.2
_exptl_crystal_size_min 0.2
_refine_diff_density_max 0.262
_refine_diff_density_min -0.249
_refine_diff_density_rms 0.037
_refine_ls_extinction_method none
_refine_ls_goodness_of_fit_ref 1.037
_refine_ls_hydrogen_treatment constr
_refine_ls_matrix_type full
_refine_ls_number_parameters 348
_refine_ls_number_reflns 6896
_refine_ls_number_restraints 0
_refine_ls_restrained_S_all 1.037
_refine_ls_R_factor_all 0.0662
_refine_ls_R_factor_gt 0.0533
_refine_ls_shift/su_max 0.008
_refine_ls_shift/su_mean 0.000
_refine_ls_structure_factor_coef Fsqd
_refine_ls_weighting_details 'calc w=1/[\s^2^(Fo^2^)+(0.0739P)^2^+0.8416P] where P=(Fo^2^+2Fc^2^)/3'
_refine_ls_weighting_scheme calc
_refine_ls_wR_factor_gt 0.1387
_refine_ls_wR_factor_ref 0.1541
_reflns_number_gt 5619
_reflns_number_total 6896
_reflns_threshold_expression >2sigma(I)
_cod_data_source_file jo8b02363_si_002.cif
_cod_data_source_block mo_180607a_0m-auto
_cod_depositor_comments
;
The following automatic conversions were performed:

data item '_symmetry_cell_setting' value 'Monoclinic' was changed to
'monoclinic' in accordance with the
/home/data/users/saulius/crontab/automatic-downloads/current/ACS/lib/dictionaries/cif_core.dic
dictionary named 'cif_core.dic' version 2.4.2 last updated on
2011-04-26.

Automatic conversion script
Id: cif_fix_values 6909 2019-04-08 15:41:33Z antanas 
;
_cod_original_sg_symbol_H-M P2(1)/c
_cod_database_code 4034851

loop_
_symmetry_equiv_pos_as_xyz
'x, y, z'
'-x, y+1/2, -z+1/2'
'-x, -y, -z'
'x, -y-1/2, z-1/2'

loop_
_atom_site_label
_atom_site_type_symbol
_atom_site_fract_x
_atom_site_fract_y
_atom_site_fract_z
_atom_site_U_iso_or_equiv
_atom_site_adp_type
_atom_site_occupancy
_atom_site_symmetry_multiplicity
_atom_site_calc_flag
_atom_site_refinement_flags
O2 O 0.60784(15) 0.8136(2) 0.53689(17) 0.1696(13) Uani 1 1 d .
O1 O 0.85663(10) 0.38603(10) 0.15579(10) 0.0674(3) Uani 1 1 d .
C25 C 0.63291(9) 0.59730(8) 0.26609(9) 0.0331(2) Uani 1 1 d .
N1 N 0.88448(10) 0.38870(9) 0.31990(10) 0.0517(3) Uani 1 1 d .
C13 C 0.78633(9) 0.60986(9) 0.25252(10) 0.0373(3) Uani 1 1 d .
C35 C 0.16830(13) 0.48973(16) 0.22510(14) 0.0708(5) Uani 1 1 d .
H35A H 0.1895 0.5260 0.2848 0.106 Uiso 1 1 calc R
H35B H 0.2027 0.4308 0.2398 0.106 Uiso 1 1 calc R
H35C H 0.0957 0.4799 0.1986 0.106 Uiso 1 1 calc R
C32 C 0.19526(10) 0.54135(10) 0.14883(11) 0.0439(3) Uani 1 1 d .
C29 C 0.31066(9) 0.55585(9) 0.18449(10) 0.0373(3) Uani 1 1 d .
C30 C 0.38119(10) 0.53904(11) 0.28065(10) 0.0455(3) Uani 1 1 d .
H30 H 0.3581 0.5186 0.3275 0.055 Uiso 1 1 calc R
C31 C 0.48559(10) 0.55184(11) 0.30946(10) 0.0442(3) Uani 1 1 d .
H31 H 0.5306 0.5405 0.3749 0.053 Uiso 1 1 calc R
C26 C 0.52345(9) 0.58139(8) 0.24165(9) 0.0340(2) Uani 1 1 d .
C12 C 0.68891(9) 0.55945(8) 0.22127(9) 0.0340(2) Uani 1 1 d .
C11 C 0.65924(10) 0.47706(9) 0.15333(9) 0.0384(3) Uani 1 1 d .
H11A H 0.6766 0.4894 0.0976 0.046 Uiso 1 1 calc R
H11B H 0.5857 0.4690 0.1273 0.046 Uiso 1 1 calc R
C7 C 0.71222(10) 0.38473(9) 0.20448(9) 0.0395(3) Uani 1 1 d .
C6 C 0.72156(11) 0.37630(9) 0.30944(10) 0.0426(3) Uani 1 1 d .
C5 C 0.64911(15) 0.36391(12) 0.34608(13) 0.0591(4) Uani 1 1 d .
H5 H 0.5803 0.3590 0.3035 0.071 Uiso 1 1 calc R
C4 C 0.6808(2) 0.35886(15) 0.44885(16) 0.0787(6) Uani 1 1 d .
H4 H 0.6326 0.3502 0.4750 0.094 Uiso 1 1 calc R
C3 C 0.7821(2) 0.36649(15) 0.51151(14) 0.0823(7) Uani 1 1 d .
H3 H 0.8014 0.3636 0.5798 0.099 Uiso 1 1 calc R
C1 C 0.82429(12) 0.38257(9) 0.37401(11) 0.0480(3) Uani 1 1 d .
C8 C 0.82489(11) 0.38629(10) 0.22070(11) 0.0468(3) Uani 1 1 d .
C14 C 0.86389(11) 0.60638(11) 0.21899(12) 0.0503(3) Uani 1 1 d .
H14 H 0.8617 0.5632 0.1713 0.060 Uiso 1 1 calc R
C15 C 0.94447(12) 0.66883(13) 0.25846(15) 0.0610(4) Uani 1 1 d .
H15 H 0.9960 0.6676 0.2358 0.073 Uiso 1 1 calc R
C16 C 0.95022(11) 0.73240(11) 0.33014(15) 0.0597(4) Uani 1 1 d .
H16 H 1.0054 0.7730 0.3557 0.072 Uiso 1 1 calc R
C17 C 0.87358(10) 0.73578(10) 0.36428(13) 0.0502(3) Uani 1 1 d .
H17 H 0.8772 0.7778 0.4135 0.060 Uiso 1 1 calc R
C18 C 0.79185(9) 0.67553(9) 0.32371(10) 0.0391(3) Uani 1 1 d .
C19 C 0.69502(9) 0.67173(9) 0.34182(10) 0.0378(3) Uani 1 1 d .
C24 C 0.71992(11) 0.63896(13) 0.44516(11) 0.0531(4) Uani 1 1 d .
H24 H 0.7543 0.5828 0.4656 0.064 Uiso 1 1 calc R
C23 C 0.69515(15) 0.6865(2) 0.50916(14) 0.0815(7) Uani 1 1 d .
H23 H 0.7142 0.6635 0.5731 0.098 Uiso 1 1 calc R
C22 C 0.63865(15) 0.7740(2) 0.48148(19) 0.0982(9) Uani 1 1 d .
C21 C 0.61845(13) 0.81067(14) 0.38364(19) 0.0799(7) Uani 1 1 d .
H21 H 0.5878 0.8687 0.3659 0.096 Uiso 1 1 calc R
C20 C 0.64229(11) 0.76409(10) 0.31871(14) 0.0544(4) Uani 1 1 d .
H20 H 0.6256 0.7898 0.2562 0.065 Uiso 1 1 calc R
C33 C 0.15558(12) 0.48342(12) 0.05328(12) 0.0550(4) Uani 1 1 d .
H33A H 0.1956 0.4278 0.0639 0.082 Uiso 1 1 calc R
H33B H 0.1610 0.5189 0.0007 0.082 Uiso 1 1 calc R
H33C H 0.0853 0.4673 0.0354 0.082 Uiso 1 1 calc R
C34 C 0.14154(13) 0.63584(13) 0.12563(19) 0.0744(6) Uani 1 1 d .
H34A H 0.0689 0.6268 0.0996 0.112 Uiso 1 1 calc R
H34B H 0.1584 0.6678 0.0774 0.112 Uiso 1 1 calc R
H34C H 0.1636 0.6722 0.1853 0.112 Uiso 1 1 calc R
C28 C 0.34895(10) 0.58765(11) 0.11753(10) 0.0446(3) Uani 1 1 d .
H28 H 0.3036 0.6012 0.0527 0.054 Uiso 1 1 calc R
C27 C 0.45264(10) 0.59961(10) 0.14502(10) 0.0425(3) Uani 1 1 d .
H27 H 0.4756 0.6202 0.0981 0.051 Uiso 1 1 calc R
C10 C 0.65849(13) 0.30191(11) 0.13838(12) 0.0571(4) Uani 1 1 d .
H10A H 0.6906 0.2452 0.1704 0.086 Uiso 1 1 calc R
H10B H 0.6634 0.3073 0.0758 0.086 Uiso 1 1 calc R
H10C H 0.5878 0.3013 0.1275 0.086 Uiso 1 1 calc R
C9 C 0.99528(13) 0.39302(16) 0.36226(18) 0.0801(6) Uani 1 1 d .
H9A H 1.0184 0.3905 0.3099 0.120 Uiso 1 1 calc R
H9B H 1.0230 0.3414 0.4064 0.120 Uiso 1 1 calc R
H9C H 1.0177 0.4500 0.3985 0.120 Uiso 1 1 calc R
C2 C 0.85645(17) 0.37845(13) 0.47577(12) 0.0689(5) Uani 1 1 d .
H2 H 0.9252 0.3835 0.5185 0.083 Uiso 1 1 calc R

loop_
_atom_site_aniso_label
_atom_site_aniso_U_11
_atom_site_aniso_U_22
_atom_site_aniso_U_33
_atom_site_aniso_U_23
_atom_site_aniso_U_13
_atom_site_aniso_U_12
O2 0.0939(13) 0.273(3) 0.1362(17) -0.140(2) 0.0414(12) 0.0143(16)
O1 0.0660(7) 0.0814(9) 0.0680(8) 0.0048(6) 0.0410(6) 0.0236(6)
C25 0.0328(5) 0.0320(5) 0.0361(6) 0.0015(4) 0.0158(5) 0.0011(4)
N1 0.0449(6) 0.0495(7) 0.0519(7) 0.0021(5) 0.0112(5) 0.0051(5)
C13 0.0341(6) 0.0361(6) 0.0450(7) 0.0055(5) 0.0197(5) 0.0044(5)
C35 0.0537(9) 0.0974(14) 0.0723(11) -0.0081(10) 0.0371(9) -0.0259(9)
C32 0.0347(6) 0.0431(7) 0.0579(8) -0.0074(6) 0.0231(6) -0.0046(5)
C29 0.0342(6) 0.0354(6) 0.0462(7) -0.0042(5) 0.0204(5) -0.0024(4)
C30 0.0437(7) 0.0574(8) 0.0431(7) 0.0003(6) 0.0256(6) -0.0072(6)
C31 0.0402(6) 0.0584(8) 0.0350(6) 0.0021(6) 0.0165(5) -0.0036(6)
C26 0.0322(5) 0.0328(5) 0.0397(6) -0.0008(5) 0.0175(5) -0.0005(4)
C12 0.0340(5) 0.0349(6) 0.0347(6) 0.0041(4) 0.0157(5) 0.0035(4)
C11 0.0410(6) 0.0405(6) 0.0329(6) 0.0000(5) 0.0145(5) 0.0061(5)
C7 0.0434(7) 0.0367(6) 0.0364(6) -0.0013(5) 0.0145(5) 0.0068(5)
C6 0.0563(8) 0.0318(6) 0.0397(6) 0.0027(5) 0.0199(6) 0.0040(5)
C5 0.0710(10) 0.0529(9) 0.0620(10) 0.0137(7) 0.0360(8) 0.0065(8)
C4 0.1186(18) 0.0679(12) 0.0730(12) 0.0242(10) 0.0629(13) 0.0165(12)
C3 0.135(2) 0.0682(12) 0.0428(9) 0.0105(8) 0.0354(12) 0.0144(12)
C1 0.0600(8) 0.0338(6) 0.0411(7) 0.0011(5) 0.0118(6) 0.0041(6)
C8 0.0480(7) 0.0414(7) 0.0505(8) 0.0016(6) 0.0198(6) 0.0122(6)
C14 0.0459(7) 0.0537(8) 0.0628(9) 0.0050(7) 0.0339(7) 0.0055(6)
C15 0.0438(8) 0.0640(10) 0.0870(12) 0.0142(9) 0.0388(8) 0.0038(7)
C16 0.0371(7) 0.0494(8) 0.0909(12) 0.0094(8) 0.0247(8) -0.0043(6)
C17 0.0384(7) 0.0383(7) 0.0699(9) -0.0028(6) 0.0183(6) -0.0006(5)
C18 0.0321(6) 0.0342(6) 0.0520(7) 0.0027(5) 0.0183(5) 0.0033(4)
C19 0.0328(6) 0.0354(6) 0.0471(7) -0.0060(5) 0.0184(5) 0.0008(4)
C24 0.0426(7) 0.0693(10) 0.0451(7) -0.0074(7) 0.0159(6) -0.0051(7)
C23 0.0568(10) 0.140(2) 0.0472(9) -0.0318(11) 0.0207(8) -0.0130(11)
C22 0.0497(10) 0.145(2) 0.0952(16) -0.0817(16) 0.0250(10) -0.0075(12)
C21 0.0425(8) 0.0597(10) 0.1322(19) -0.0483(12) 0.0308(10) -0.0016(7)
C20 0.0372(7) 0.0381(7) 0.0875(11) -0.0073(7) 0.0253(7) 0.0013(5)
C33 0.0443(7) 0.0536(8) 0.0625(9) -0.0094(7) 0.0174(7) -0.0067(6)
C34 0.0446(8) 0.0509(9) 0.1267(18) -0.0147(10) 0.0344(10) 0.0038(7)
C28 0.0353(6) 0.0562(8) 0.0416(7) 0.0090(6) 0.0151(5) 0.0004(6)
C27 0.0364(6) 0.0535(8) 0.0411(7) 0.0105(6) 0.0196(5) 0.0000(5)
C10 0.0632(9) 0.0439(8) 0.0543(8) -0.0126(6) 0.0142(7) 0.0040(7)
C9 0.0448(9) 0.0868(14) 0.0901(14) -0.0021(11) 0.0092(9) 0.0004(9)
C2 0.0928(14) 0.0542(9) 0.0407(8) 0.0028(7) 0.0086(8) 0.0055(9)

loop_
_atom_type_symbol
_atom_type_description
_atom_type_scat_dispersion_real
_atom_type_scat_dispersion_imag
_atom_type_scat_source
C C 0.0033 0.0016 'International Tables Vol C Tables 4.2.6.8 and 6.1.1.4'
H H 0.0000 0.0000 'International Tables Vol C Tables 4.2.6.8 and 6.1.1.4'
N N 0.0061 0.0033 'International Tables Vol C Tables 4.2.6.8 and 6.1.1.4'
O O 0.0106 0.0060 'International Tables Vol C Tables 4.2.6.8 and 6.1.1.4'

loop_
_geom_angle_atom_site_label_1
_geom_angle_atom_site_label_2
_geom_angle_atom_site_label_3
_geom_angle
C12 C25 C26 127.32(11)
C12 C25 C19 110.73(10)
C26 C25 C19 121.59(10)
C8 N1 C1 110.61(12)
C8 N1 C9 123.82(16)
C1 N1 C9 125.53(15)
C18 C13 C14 119.24(12)
C18 C13 C12 108.81(10)
C14 C13 C12 131.78(13)
C32 C35 H35A 109.5
C32 C35 H35B 109.5
H35A C35 H35B 109.5
C32 C35 H35C 109.5
H35A C35 H35C 109.5
H35B C35 H35C 109.5
C35 C32 C34 109.86(15)
C35 C32 C29 112.33(13)
C34 C32 C29 109.24(11)
C35 C32 C33 107.73(13)
C34 C32 C33 108.38(14)
C29 C32 C33 109.21(11)
C30 C29 C28 116.80(11)
C30 C29 C32 123.97(12)
C28 C29 C32 119.23(12)
C29 C30 C31 122.04(12)
C29 C30 H30 119.0
C31 C30 H30 119.0
C26 C31 C30 120.84(12)
C26 C31 H31 119.6
C30 C31 H31 119.6
C31 C26 C27 117.36(11)
C31 C26 C25 124.35(11)
C27 C26 C25 118.27(10)
C25 C12 C13 109.19(11)
C25 C12 C11 125.91(11)
C13 C12 C11 124.87(11)
C12 C11 C7 113.70(10)
C12 C11 H11A 108.8
C7 C11 H11A 108.8
C12 C11 H11B 108.8
C7 C11 H11B 108.8
H11A C11 H11B 107.7
C6 C7 C10 113.68(12)
C6 C7 C8 101.55(11)
C10 C7 C8 109.38(11)
C6 C7 C11 112.68(10)
C10 C7 C11 109.66(11)
C8 C7 C11 109.54(11)
C5 C6 C1 120.09(14)
C5 C6 C7 131.24(14)
C1 C6 C7 108.68(13)
C6 C5 C4 118.54(19)
C6 C5 H5 120.7
C4 C5 H5 120.7
C3 C4 C5 120.67(19)
C3 C4 H4 119.7
C5 C4 H4 119.7
C4 C3 C2 121.58(17)
C4 C3 H3 119.2
C2 C3 H3 119.2
C2 C1 C6 121.89(17)
C2 C1 N1 128.06(16)
C6 C1 N1 109.98(12)
O1 C8 N1 125.11(15)
O1 C8 C7 126.07(14)
N1 C8 C7 108.82(12)
C15 C14 C13 118.45(15)
C15 C14 H14 120.8
C13 C14 H14 120.8
C16 C15 C14 121.91(14)
C16 C15 H15 119.0
C14 C15 H15 119.0
C15 C16 C17 119.89(14)
C15 C16 H16 120.1
C17 C16 H16 120.1
C18 C17 C16 118.64(15)
C18 C17 H17 120.7
C16 C17 H17 120.7
C17 C18 C13 121.83(12)
C17 C18 C19 128.36(12)
C13 C18 C19 109.72(11)
C24 C19 C20 113.48(13)
C24 C19 C18 109.92(11)
C20 C19 C18 109.91(11)
C24 C19 C25 110.24(11)
C20 C19 C25 111.40(11)
C18 C19 C25 101.20(10)
C23 C24 C19 122.93(18)
C23 C24 H24 118.5
C19 C24 H24 118.5
C24 C23 C22 121.6(2)
C24 C23 H23 119.2
C22 C23 H23 119.2
O2 C22 C21 121.3(3)
O2 C22 C23 121.8(3)
C21 C22 C23 116.83(16)
C20 C21 C22 122.15(19)
C20 C21 H21 118.9
C22 C21 H21 118.9
C21 C20 C19 122.73(19)
C21 C20 H20 118.6
C19 C20 H20 118.6
C32 C33 H33A 109.5
C32 C33 H33B 109.5
H33A C33 H33B 109.5
C32 C33 H33C 109.5
H33A C33 H33C 109.5
H33B C33 H33C 109.5
C32 C34 H34A 109.5
C32 C34 H34B 109.5
H34A C34 H34B 109.5
C32 C34 H34C 109.5
H34A C34 H34C 109.5
H34B C34 H34C 109.5
C27 C28 C29 121.66(12)
C27 C28 H28 119.2
C29 C28 H28 119.2
C28 C27 C26 121.27(12)
C28 C27 H27 119.4
C26 C27 H27 119.4
C7 C10 H10A 109.5
C7 C10 H10B 109.5
H10A C10 H10B 109.5
C7 C10 H10C 109.5
H10A C10 H10C 109.5
H10B C10 H10C 109.5
N1 C9 H9A 109.5
N1 C9 H9B 109.5
H9A C9 H9B 109.5
N1 C9 H9C 109.5
H9A C9 H9C 109.5
H9B C9 H9C 109.5
C1 C2 C3 117.23(19)
C1 C2 H2 121.4
C3 C2 H2 121.4

loop_
_geom_bond_atom_site_label_1
_geom_bond_atom_site_label_2
_geom_bond_distance
O2 C22 1.220(2)
O1 C8 1.2200(18)
C25 C12 1.3493(16)
C25 C26 1.4776(16)
C25 C19 1.5398(17)
N1 C8 1.3590(19)
N1 C1 1.401(2)
N1 C9 1.450(2)
C13 C18 1.3918(19)
C13 C14 1.3939(17)
C13 C12 1.4705(17)
C35 C32 1.527(2)
C35 H35A 0.9600
C35 H35B 0.9600
C35 H35C 0.9600
C32 C34 1.531(2)
C32 C29 1.5315(17)
C32 C33 1.533(2)
C29 C30 1.3840(19)
C29 C28 1.3926(18)
C30 C31 1.3909(18)
C30 H30 0.9300
C31 C26 1.3891(17)
C31 H31 0.9300
C26 C27 1.3940(18)
C12 C11 1.4973(17)
C11 C7 1.5621(17)
C11 H11A 0.9700
C11 H11B 0.9700
C7 C6 1.5054(18)
C7 C10 1.5321(19)
C7 C8 1.534(2)
C6 C5 1.368(2)
C6 C1 1.390(2)
C5 C4 1.396(3)
C5 H5 0.9300
C4 C3 1.369(3)
C4 H4 0.9300
C3 C2 1.383(3)
C3 H3 0.9300
C1 C2 1.380(2)
C14 C15 1.389(2)
C14 H14 0.9300
C15 C16 1.376(3)
C15 H15 0.9300
C16 C17 1.388(2)
C16 H16 0.9300
C17 C18 1.3810(19)
C17 H17 0.9300
C18 C19 1.5210(17)
C19 C24 1.494(2)
C19 C20 1.4975(19)
C24 C23 1.329(2)
C24 H24 0.9300
C23 C22 1.462(4)
C23 H23 0.9300
C22 C21 1.451(4)
C21 C20 1.326(3)
C21 H21 0.9300
C20 H20 0.9300
C33 H33A 0.9600
C33 H33B 0.9600
C33 H33C 0.9600
C34 H34A 0.9600
C34 H34B 0.9600
C34 H34C 0.9600
C28 C27 1.3825(18)
C28 H28 0.9300
C27 H27 0.9300
C10 H10A 0.9600
C10 H10B 0.9600
C10 H10C 0.9600
C9 H9A 0.9600
C9 H9B 0.9600
C9 H9C 0.9600
C2 H2 0.9300

loop_
_geom_torsion_atom_site_label_1
_geom_torsion_atom_site_label_2
_geom_torsion_atom_site_label_3
_geom_torsion_atom_site_label_4
_geom_torsion
C35 C32 C29 C30 -10.5(2)
C34 C32 C29 C30 111.63(17)
C33 C32 C29 C30 -129.99(15)
C35 C32 C29 C28 169.34(14)
C34 C32 C29 C28 -68.50(18)
C33 C32 C29 C28 49.88(17)
C28 C29 C30 C31 -0.9(2)
C32 C29 C30 C31 179.00(13)
C29 C30 C31 C26 -0.7(2)
C30 C31 C26 C27 1.5(2)
C30 C31 C26 C25 179.58(13)
C12 C25 C26 C31 125.15(15)
C19 C25 C26 C31 -62.44(17)
C12 C25 C26 C27 -56.79(18)
C19 C25 C26 C27 115.62(14)
C26 C25 C12 C13 166.89(11)
C19 C25 C12 C13 -6.20(14)
C26 C25 C12 C11 -15.2(2)
C19 C25 C12 C11 171.73(11)
C18 C13 C12 C25 4.38(14)
C14 C13 C12 C25 -170.68(14)
C18 C13 C12 C11 -173.57(11)
C14 C13 C12 C11 11.4(2)
C25 C12 C11 C7 -100.86(14)
C13 C12 C11 C7 76.75(15)
C12 C11 C7 C6 38.44(15)
C12 C11 C7 C10 166.14(12)
C12 C11 C7 C8 -73.81(13)
C10 C7 C6 C5 -56.64(19)
C8 C7 C6 C5 -174.00(15)
C11 C7 C6 C5 68.91(19)
C10 C7 C6 C1 122.95(13)
C8 C7 C6 C1 5.60(13)
C11 C7 C6 C1 -111.49(13)
C1 C6 C5 C4 0.7(2)
C7 C6 C5 C4 -179.75(15)
C6 C5 C4 C3 0.2(3)
C5 C4 C3 C2 -0.7(3)
C5 C6 C1 C2 -1.3(2)
C7 C6 C1 C2 179.08(13)
C5 C6 C1 N1 175.99(13)
C7 C6 C1 N1 -3.66(15)
C8 N1 C1 C2 176.77(15)
C9 N1 C1 C2 -0.8(3)
C8 N1 C1 C6 -0.27(16)
C9 N1 C1 C6 -177.80(16)
C1 N1 C8 O1 -176.40(14)
C9 N1 C8 O1 1.2(2)
C1 N1 C8 C7 4.02(16)
C9 N1 C8 C7 -178.41(15)
C6 C7 C8 O1 174.63(14)
C10 C7 C8 O1 54.20(19)
C11 C7 C8 O1 -66.02(18)
C6 C7 C8 N1 -5.80(14)
C10 C7 C8 N1 -126.23(13)
C11 C7 C8 N1 113.55(12)
C18 C13 C14 C15 0.2(2)
C12 C13 C14 C15 174.86(14)
C13 C14 C15 C16 1.0(2)
C14 C15 C16 C17 -0.6(3)
C15 C16 C17 C18 -1.0(2)
C16 C17 C18 C13 2.3(2)
C16 C17 C18 C19 -174.04(14)
C14 C13 C18 C17 -1.9(2)
C12 C13 C18 C17 -177.64(12)
C14 C13 C18 C19 175.07(12)
C12 C13 C18 C19 -0.71(14)
C17 C18 C19 C24 -69.43(18)
C13 C18 C19 C24 113.89(13)
C17 C18 C19 C20 56.16(19)
C13 C18 C19 C20 -120.52(13)
C17 C18 C19 C25 174.03(14)
C13 C18 C19 C25 -2.65(13)
C12 C25 C19 C24 -110.84(12)
C26 C25 C19 C24 75.61(14)
C12 C25 C19 C20 122.24(12)
C26 C25 C19 C20 -51.31(16)
C12 C25 C19 C18 5.47(13)
C26 C25 C19 C18 -168.08(11)
C20 C19 C24 C23 1.6(2)
C18 C19 C24 C23 125.10(17)
C25 C19 C24 C23 -124.17(17)
C19 C24 C23 C22 1.7(3)
C24 C23 C22 O2 173.3(2)
C24 C23 C22 C21 -5.1(3)
O2 C22 C21 C20 -173.1(2)
C23 C22 C21 C20 5.3(3)
C22 C21 C20 C19 -2.1(3)
C24 C19 C20 C21 -1.4(2)
C18 C19 C20 C21 -124.90(15)
C25 C19 C20 C21 123.76(15)
C30 C29 C28 C27 1.6(2)
C32 C29 C28 C27 -178.26(13)
C29 C28 C27 C26 -0.8(2)
C31 C26 C27 C28 -0.8(2)
C25 C26 C27 C28 -178.96(13)
C6 C1 C2 C3 0.8(2)
N1 C1 C2 C3 -175.88(16)
C4 C3 C2 C1 0.1(3)
